data_2213245
loop_
_publ_author_name
'Huai-Lin Pang'
'Yin Huang'
'Du-Lin Yin'
'Hai Yang'
'Wen-An Li'

_publ_section_title
2-{4-[(<i>E</i>)-2,3-Diiodoallyl]-7-fluoro-3-oxo-3,4-dihydro-2<i>H</i>-benzo[<i>b</i>][1,4]oxazin-6-yl}-2,3,4,5,6,7-hexahydro-1<i>H</i>-isoindole-1,3-dione
_journal_coeditor_code CI2366
_journal_issue 5
_journal_name_full 'Acta Crystallographica Section E'
_journal_page_first o2742
_journal_page_last o2742
_journal_paper_doi 10.1107/S1600536807020077
_journal_volume 63
_journal_year 2007
_chemical_formula_iupac 'C19 H15 F I2 N2 O4'
_chemical_formula_moiety 'C19 H15 F I2 N2 O4'
_chemical_formula_sum 'C19 H15 F I2 N2 O4'
_chemical_formula_weight 608.13
_chemical_name_systematic
;
2-{4-[(<i>E</i>)-2,3-Diiodoallyl]-7-fluoro-3-oxo-3,4-dihydro-2<i>H</i>-
benzo[<i>b</i>][1,4]oxazin-6-yl}-2,3,4,5,6,7-hexahydro-1<i>H</i>-isoindole-
1,3-dione
;
_space_group_IT_number 15
_symmetry_cell_setting monoclinic
_symmetry_space_group_name_Hall '-C 2yc'
_symmetry_space_group_name_H-M 'C 1 2/c 1'
_atom_sites_solution_hydrogens geom
_atom_sites_solution_primary direct
_atom_sites_solution_secondary difmap
_cell_angle_alpha 90.00
_cell_angle_beta 123.266(2)
_cell_angle_gamma 90.00
_cell_formula_units_Z 8
_cell_length_a 23.118(4)
_cell_length_b 13.926(2)
_cell_length_c 14.975(3)
_cell_measurement_reflns_used 5415
_cell_measurement_temperature 294(2)
_cell_measurement_theta_max 26.34
_cell_measurement_theta_min 2.74
_cell_volume 4031.1(12)
_computing_cell_refinement 'SAINT (Bruker, 1999)'
_computing_data_collection 'SMART (Bruker, 1998)'
_computing_data_reduction SAINT
_computing_molecular_graphics 'SHELXTL (Bruker, 1999)'
_computing_publication_material SHELXTL
_computing_structure_refinement 'SHELXL97 (Sheldrick, 1997)'
_computing_structure_solution 'SHELXS97 (Sheldrick, 1997)'
_diffrn_ambient_temperature 294(2)
_diffrn_measured_fraction_theta_full 1.000
_diffrn_measured_fraction_theta_max 1.000
_diffrn_measurement_device_type 'Bruker SMART CCD area-detector'
_diffrn_measurement_method '\f and \w'
_diffrn_radiation_monochromator graphite
_diffrn_radiation_source 'fine-focus sealed tube'
_diffrn_radiation_type MoK\a
_diffrn_radiation_wavelength 0.71073
_diffrn_reflns_av_R_equivalents 0.0259
_diffrn_reflns_av_sigmaI/netI 0.0280
_diffrn_reflns_limit_h_max 28
_diffrn_reflns_limit_h_min -28
_diffrn_reflns_limit_k_max 17
_diffrn_reflns_limit_k_min -17
_diffrn_reflns_limit_l_max 18
_diffrn_reflns_limit_l_min -13
_diffrn_reflns_number 11268
_diffrn_reflns_theta_full 26.39
_diffrn_reflns_theta_max 26.39
_diffrn_reflns_theta_min 1.80
_diffrn_standards_number 0
_exptl_absorpt_coefficient_mu 3.157
_exptl_absorpt_correction_T_max 1.0000
_exptl_absorpt_correction_T_min 0.7322
_exptl_absorpt_correction_type multi-scan
_exptl_absorpt_process_details '(SADABS; Sheldrick, 1996)'
_exptl_crystal_colour yellow
_exptl_crystal_density_diffrn 2.004
_exptl_crystal_density_method 'not measured'
_exptl_crystal_description Block
_exptl_crystal_F_000 2320
_exptl_crystal_size_max 0.24
_exptl_crystal_size_mid 0.20
_exptl_crystal_size_min 0.14
_refine_diff_density_max 1.048
_refine_diff_density_min -0.846
_refine_ls_extinction_method none
_refine_ls_goodness_of_fit_ref 1.011
_refine_ls_hydrogen_treatment constr
_refine_ls_matrix_type full
_refine_ls_number_parameters 253
_refine_ls_number_reflns 4138
_refine_ls_number_restraints 0
_refine_ls_restrained_S_all 1.011
_refine_ls_R_factor_all 0.0414
_refine_ls_R_factor_gt 0.0301
_refine_ls_shift/su_max 0.001
_refine_ls_shift/su_mean 0.000
_refine_ls_structure_factor_coef Fsqd
_refine_ls_weighting_details 'calc w=1/[\s^2^(Fo^2^)+(0.0354P)^2^+9.6041P] where P=(Fo^2^+2Fc^2^)/3'
_refine_ls_weighting_scheme calc
_refine_ls_wR_factor_gt 0.0719
_refine_ls_wR_factor_ref 0.0787
_reflns_number_gt 3361
_reflns_number_total 4138
_reflns_threshold_expression I>2\s(I)
_cod_data_source_file ci2366.cif
_cod_data_source_block I
_cod_depositor_comments
;
The following automatic conversions were performed:
'_symmetry_cell_setting' value 'Monoclinic' changed to 'monoclinic'
according to '/home/saulius/struct/CIF-dictionaries/cif_core.dic'
dictionary named 'cif_core.dic' version 2.4.1 from 2010-06-29.

Automatic conversion script
Id: cif_fix_enum 1527 2010-12-29 10:47:43Z saulius 

The following automatic conversions were performed:

'_symmetry_cell_setting' value 'Monoclinic' changed to 'monoclinic'
according to /home/saulius/struct/CIF-dictionaries/cif_core.dic
dictionary named 'cif_core.dic' version 2.4.1 from 2010-06-29.

Automatic conversion script
Id: cif_fix_values 1715 2011-07-08 13:25:40Z adriana 
;
_cod_original_cell_volume 4030.9(12)
_cod_original_sg_symbol_H-M 'C 2/c'
_cod_database_code 2213245
_cod_database_fobs_code 2213245

loop_
_symmetry_equiv_pos_as_xyz
'x, y, z'
'-x, y, -z+1/2'
'x+1/2, y+1/2, z'
'-x+1/2, y+1/2, -z+1/2'
'-x, -y, -z'
'x, -y, z-1/2'
'-x+1/2, -y+1/2, -z'
'x+1/2, -y+1/2, z-1/2'

loop_
_atom_site_type_symbol
_atom_site_label
_atom_site_fract_x
_atom_site_fract_y
_atom_site_fract_z
_atom_site_U_iso_or_equiv
_atom_site_adp_type
_atom_site_calc_flag
_atom_site_refinement_flags
_atom_site_occupancy
I I1 0.085767(14) 0.79872(2) 0.22966(2) 0.05341(10) Uani d . 1
I I2 0.242669(15) 0.56013(2) 0.50881(3) 0.05973(11) Uani d . 1
F F1 0.09204(15) 0.8397(2) 0.7385(2) 0.0669(7) Uani d . 1
O O1 0.08081(17) 0.4150(2) 0.4174(3) 0.0632(8) Uani d . 1
O O2 0.06687(15) 0.51904(18) 0.6219(2) 0.0504(7) Uani d . 1
O O3 0.22865(16) 0.9158(2) 0.7464(3) 0.0718(10) Uani d . 1
O O4 0.02229(15) 0.9427(2) 0.4271(2) 0.0582(8) Uani d . 1
N N1 0.08795(15) 0.5729(2) 0.4618(2) 0.0383(7) Uani d . 1
N N2 0.11976(15) 0.9039(2) 0.5913(2) 0.0383(7) Uani d . 1
C C1 0.1654(2) 0.7084(3) 0.3419(3) 0.0482(9) Uani d . 1
H H1 0.2100 0.7189 0.3581 0.058 Uiso calc R 1
C C2 0.15559(18) 0.6375(3) 0.3907(3) 0.0401(8) Uani d . 1
C C3 0.08655(19) 0.6034(3) 0.3686(3) 0.0404(8) Uani d . 1
H H3A 0.0532 0.6551 0.3344 0.049 Uiso calc R 1
H H3B 0.0705 0.5503 0.3186 0.049 Uiso calc R 1
C C4 0.0862(2) 0.4759(3) 0.4793(3) 0.0451(9) Uani d . 1
C C5 0.0955(2) 0.4511(3) 0.5838(4) 0.0531(10) Uani d . 1
H H5A 0.0745 0.3890 0.5768 0.064 Uiso calc R 1
H H5B 0.1446 0.4449 0.6373 0.064 Uiso calc R 1
C C6 0.08179(17) 0.6133(3) 0.6143(3) 0.0392(8) Uani d . 1
C C7 0.0813(2) 0.6781(3) 0.6830(3) 0.0469(9) Uani d . 1
H H7 0.0733 0.6583 0.7347 0.056 Uiso calc R 1
C C8 0.0931(2) 0.7739(3) 0.6729(3) 0.0456(9) Uani d . 1
C C9 0.10596(18) 0.8049(2) 0.5982(3) 0.0364(7) Uani d . 1
C C10 0.10609(17) 0.7381(2) 0.5293(3) 0.0351(7) Uani d . 1
H H10 0.1151 0.7577 0.4788 0.042 Uiso calc R 1
C C11 0.09276(17) 0.6418(2) 0.5361(3) 0.0346(7) Uani d . 1
C C12 0.1811(2) 0.9511(3) 0.6655(3) 0.0432(9) Uani d . 1
C C13 0.17571(19) 1.0491(2) 0.6224(3) 0.0391(8) Uani d . 1
C C14 0.2311(2) 1.1238(3) 0.6715(3) 0.0547(11) Uani d . 1
H H14A 0.2717 1.1005 0.6745 0.066 Uiso calc R 1
H H14B 0.2442 1.1368 0.7439 0.066 Uiso calc R 1
C C15 0.2052(3) 1.2164(3) 0.6053(4) 0.0656(13) Uani d . 1
H H15A 0.1799 1.2538 0.6277 0.079 Uiso calc R 1
H H15B 0.2448 1.2542 0.6200 0.079 Uiso calc R 1
C C16 0.1595(3) 1.1994(3) 0.4877(4) 0.0638(12) Uani d . 1
H H16A 0.1853 1.1646 0.4643 0.077 Uiso calc R 1
H H16B 0.1459 1.2607 0.4509 0.077 Uiso calc R 1
C C17 0.0948(2) 1.1424(3) 0.4576(4) 0.0539(10) Uani d . 1
H H17A 0.0635 1.1822 0.4656 0.065 Uiso calc R 1
H H17B 0.0710 1.1218 0.3837 0.065 Uiso calc R 1
C C18 0.11612(19) 1.0573(2) 0.5290(3) 0.0366(8) Uani d . 1
C C19 0.07739(19) 0.9643(3) 0.5051(3) 0.0374(8) Uani d . 1

loop_
_atom_site_aniso_label
_atom_site_aniso_U_11
_atom_site_aniso_U_22
_atom_site_aniso_U_33
_atom_site_aniso_U_12
_atom_site_aniso_U_13
_atom_site_aniso_U_23
I1 0.05111(17) 0.05720(18) 0.05416(17) 0.00914(12) 0.03029(14) 0.01610(13)
I2 0.04430(17) 0.0638(2) 0.0657(2) 0.02076(13) 0.02673(15) 0.01226(14)
F1 0.100(2) 0.0582(15) 0.0623(16) -0.0063(14) 0.0572(16) -0.0156(12)
O1 0.074(2) 0.0320(14) 0.085(2) -0.0006(14) 0.0442(19) -0.0107(15)
O2 0.0565(17) 0.0378(14) 0.0631(17) -0.0050(12) 0.0368(15) 0.0070(13)
O3 0.0561(19) 0.0563(18) 0.0576(19) -0.0079(15) 0.0023(16) 0.0142(15)
O4 0.0465(17) 0.0525(17) 0.0503(17) -0.0066(13) 0.0103(14) -0.0037(13)
N1 0.0380(16) 0.0302(15) 0.0470(17) -0.0005(12) 0.0235(14) -0.0023(13)
N2 0.0420(17) 0.0297(14) 0.0382(16) -0.0025(13) 0.0188(14) -0.0039(12)
C1 0.039(2) 0.058(2) 0.051(2) 0.0101(18) 0.0262(19) 0.0049(19)
C2 0.0377(19) 0.0395(19) 0.041(2) 0.0099(15) 0.0207(17) -0.0019(16)
C3 0.043(2) 0.0351(18) 0.0384(19) 0.0034(16) 0.0189(17) -0.0060(15)
C4 0.039(2) 0.0311(18) 0.063(2) 0.0017(15) 0.0266(19) 0.0030(18)
C5 0.048(2) 0.035(2) 0.070(3) 0.0056(17) 0.029(2) 0.0108(19)
C6 0.0325(18) 0.0366(19) 0.044(2) -0.0026(14) 0.0178(16) 0.0066(16)
C7 0.052(2) 0.048(2) 0.047(2) -0.0047(18) 0.032(2) 0.0025(18)
C8 0.052(2) 0.047(2) 0.041(2) -0.0010(18) 0.0277(19) -0.0043(17)
C9 0.0359(18) 0.0322(17) 0.0383(18) -0.0012(14) 0.0186(16) -0.0002(15)
C10 0.0355(19) 0.0335(17) 0.0400(19) -0.0002(14) 0.0230(16) -0.0011(15)
C11 0.0270(16) 0.0332(17) 0.0387(18) 0.0001(13) 0.0150(15) -0.0006(14)
C12 0.041(2) 0.040(2) 0.038(2) -0.0039(16) 0.0150(18) -0.0032(16)
C13 0.044(2) 0.0317(17) 0.0401(19) -0.0023(15) 0.0224(18) -0.0057(15)
C14 0.053(2) 0.048(2) 0.055(2) -0.0154(19) 0.024(2) -0.0125(19)
C15 0.074(3) 0.044(2) 0.080(3) -0.019(2) 0.044(3) -0.009(2)
C16 0.078(3) 0.038(2) 0.077(3) 0.000(2) 0.044(3) 0.010(2)
C17 0.057(3) 0.045(2) 0.054(2) 0.0067(19) 0.027(2) 0.0070(19)
C18 0.042(2) 0.0313(17) 0.0403(19) 0.0014(15) 0.0252(17) -0.0032(15)
C19 0.037(2) 0.0355(18) 0.0386(19) 0.0018(15) 0.0197(17) -0.0067(15)

loop_
_atom_type_symbol
_atom_type_description
_atom_type_scat_dispersion_real
_atom_type_scat_dispersion_imag
_atom_type_scat_source
C C 0.0033 0.0016 'International Tables Vol C Tables 4.2.6.8 and 6.1.1.4'
H H 0.0000 0.0000 'International Tables Vol C Tables 4.2.6.8 and 6.1.1.4'
N N 0.0061 0.0033 'International Tables Vol C Tables 4.2.6.8 and 6.1.1.4'
O O 0.0106 0.0060 'International Tables Vol C Tables 4.2.6.8 and 6.1.1.4'
F F 0.0171 0.0103 'International Tables Vol C Tables 4.2.6.8 and 6.1.1.4'
I I -0.4742 1.8119 'International Tables Vol C Tables 4.2.6.8 and 6.1.1.4'

loop_
_geom_angle_atom_site_label_1
_geom_angle_atom_site_label_2
_geom_angle_atom_site_label_3
_geom_angle
C6 O2 C5 113.8(3)
C4 N1 C11 120.5(3)
C4 N1 C3 118.9(3)
C11 N1 C3 120.5(3)
C19 N2 C12 110.1(3)
C19 N2 C9 125.2(3)
C12 N2 C9 124.4(3)
C2 C1 I1 123.3(3)
C2 C1 H1 118.3
I1 C1 H1 118.3
C1 C2 C3 126.4(3)
C1 C2 I2 118.2(3)
C3 C2 I2 115.4(3)
N1 C3 C2 114.7(3)
N1 C3 H3A 108.6
C2 C3 H3A 108.6
N1 C3 H3B 108.6
C2 C3 H3B 108.6
H3A C3 H3B 107.6
O1 C4 N1 122.8(4)
O1 C4 C5 122.3(4)
N1 C4 C5 114.9(3)
O2 C5 C4 115.4(3)
O2 C5 H5A 108.4
C4 C5 H5A 108.4
O2 C5 H5B 108.4
C4 C5 H5B 108.4
H5A C5 H5B 107.5
C7 C6 O2 117.3(3)
C7 C6 C11 121.7(3)
O2 C6 C11 120.9(3)
C6 C7 C8 117.9(4)
C6 C7 H7 121.1
C8 C7 H7 121.1
F1 C8 C9 118.4(4)
F1 C8 C7 119.3(3)
C9 C8 C7 122.3(4)
C8 C9 C10 118.9(3)
C8 C9 N2 121.2(3)
C10 C9 N2 120.0(3)
C9 C10 C11 120.0(3)
C9 C10 H10 120.0
C11 C10 H10 120.0
C6 C11 C10 119.2(3)
C6 C11 N1 119.6(3)
C10 C11 N1 121.1(3)
O3 C12 N2 125.1(3)
O3 C12 C13 128.6(4)
N2 C12 C13 106.3(3)
C18 C13 C12 109.2(3)
C18 C13 C14 125.0(3)
C12 C13 C14 125.5(3)
C13 C14 C15 110.0(4)
C13 C14 H14A 109.7
C15 C14 H14A 109.7
C13 C14 H14B 109.7
C15 C14 H14B 109.7
H14A C14 H14B 108.2
C16 C15 C14 113.6(4)
C16 C15 H15A 108.8
C14 C15 H15A 108.8
C16 C15 H15B 108.8
C14 C15 H15B 108.8
H15A C15 H15B 107.7
C15 C16 C17 112.1(4)
C15 C16 H16A 109.2
C17 C16 H16A 109.2
C15 C16 H16B 109.2
C17 C16 H16B 109.2
H16A C16 H16B 107.9
C18 C17 C16 108.5(3)
C18 C17 H17A 110.0
C16 C17 H17A 110.0
C18 C17 H17B 110.0
C16 C17 H17B 110.0
H17A C17 H17B 108.4
C13 C18 C17 124.8(3)
C13 C18 C19 108.4(3)
C17 C18 C19 126.6(3)
O4 C19 N2 125.5(3)
O4 C19 C18 128.5(4)
N2 C19 C18 106.0(3)

loop_
_geom_bond_atom_site_label_1
_geom_bond_atom_site_label_2
_geom_bond_distance
I1 C1 2.098(4)
I2 C2 2.106(3)
F1 C8 1.352(4)
O1 C4 1.211(5)
O2 C6 1.377(4)
O2 C5 1.440(5)
O3 C12 1.207(5)
O4 C19 1.202(4)
N1 C4 1.381(5)
N1 C11 1.426(5)
N1 C3 1.443(5)
N2 C19 1.395(5)
N2 C12 1.397(5)
N2 C9 1.431(4)
C1 C2 1.320(6)
C1 H1 0.93
C2 C3 1.518(5)
C3 H3A 0.97
C3 H3B 0.97
C4 C5 1.498(6)
C5 H5A 0.97
C5 H5B 0.97
C6 C7 1.374(5)
C6 C11 1.386(5)
C7 C8 1.387(6)
C7 H7 0.93
C8 C9 1.376(5)
C9 C10 1.390(5)
C10 C11 1.392(5)
C10 H10 0.93
C12 C13 1.485(5)
C13 C18 1.324(5)
C13 C14 1.494(5)
C14 C15 1.535(6)
C14 H14A 0.97
C14 H14B 0.97
C15 C16 1.494(7)
C15 H15A 0.97
C15 H15B 0.97
C16 C17 1.527(6)
C16 H16A 0.97
C16 H16B 0.97
C17 C18 1.487(5)
C17 H17A 0.97
C17 H17B 0.97
C18 C19 1.503(5)

loop_
_geom_hbond_atom_site_label_D
_geom_hbond_atom_site_label_H
_geom_hbond_atom_site_label_A
_geom_hbond_site_symmetry_A
_geom_hbond_distance_DH
_geom_hbond_distance_HA
_geom_hbond_distance_DA
_geom_hbond_angle_DHA
_geom_hbond_publ_flag
C5 H5B O3 4_546 0.97 2.49 3.449(7) 171 y
C16 H16B O1 1_565 0.97 2.51 3.366(6) 147 y
C17 H17B F1 6_575 0.97 2.53 3.256(6) 131 y

loop_
_geom_torsion_atom_site_label_1
_geom_torsion_atom_site_label_2
_geom_torsion_atom_site_label_3
_geom_torsion_atom_site_label_4
_geom_torsion
I1 C1 C2 C3 5.7(6)
I1 C1 C2 I2 -175.86(18)
C4 N1 C3 C2 -104.5(4)
C11 N1 C3 C2 74.0(4)
C1 C2 C3 N1 -143.5(4)
I2 C2 C3 N1 38.0(4)
C11 N1 C4 O1 178.6(3)
C3 N1 C4 O1 -3.0(6)
C11 N1 C4 C5 -4.8(5)
C3 N1 C4 C5 173.7(3)
C6 O2 C5 C4 -45.6(5)
O1 C4 C5 O2 -149.4(4)
N1 C4 C5 O2 33.9(5)
C5 O2 C6 C7 -155.2(4)
C5 O2 C6 C11 28.5(5)
O2 C6 C7 C8 -177.1(3)
C11 C6 C7 C8 -0.8(6)
C6 C7 C8 F1 179.2(3)
C6 C7 C8 C9 -1.0(6)
F1 C8 C9 C10 -179.1(3)
C7 C8 C9 C10 1.1(6)
F1 C8 C9 N2 1.6(6)
C7 C8 C9 N2 -178.3(4)
C19 N2 C9 C8 -114.3(4)
C12 N2 C9 C8 72.4(5)
C19 N2 C9 C10 66.3(5)
C12 N2 C9 C10 -107.0(4)
C8 C9 C10 C11 0.5(5)
N2 C9 C10 C11 179.9(3)
C7 C6 C11 C10 2.3(5)
O2 C6 C11 C10 178.5(3)
C7 C6 C11 N1 -175.6(3)
O2 C6 C11 N1 0.6(5)
C9 C10 C11 C6 -2.2(5)
C9 C10 C11 N1 175.7(3)
C4 N1 C11 C6 -12.9(5)
C3 N1 C11 C6 168.6(3)
C4 N1 C11 C10 169.2(3)
C3 N1 C11 C10 -9.3(5)
C19 N2 C12 O3 -177.3(4)
C9 N2 C12 O3 -3.1(6)
C19 N2 C12 C13 0.9(4)
C9 N2 C12 C13 175.1(3)
O3 C12 C13 C18 177.0(4)
N2 C12 C13 C18 -1.1(4)
O3 C12 C13 C14 2.0(7)
N2 C12 C13 C14 -176.1(4)
C18 C13 C14 C15 7.4(6)
C12 C13 C14 C15 -178.3(4)
C13 C14 C15 C16 -36.9(6)
C14 C15 C16 C17 60.0(6)
C15 C16 C17 C18 -48.6(5)
C12 C13 C18 C17 -174.8(4)
C14 C13 C18 C17 0.3(6)
C12 C13 C18 C19 0.8(4)
C14 C13 C18 C19 175.9(4)
C16 C17 C18 C13 20.0(6)
C16 C17 C18 C19 -154.8(4)
C12 N2 C19 O4 177.5(4)
C9 N2 C19 O4 3.3(6)
C12 N2 C19 C18 -0.4(4)
C9 N2 C19 C18 -174.6(3)
C13 C18 C19 O4 -178.1(4)
C17 C18 C19 O4 -2.6(6)
C13 C18 C19 N2 -0.3(4)
C17 C18 C19 N2 175.2(4)

loop_
_cod_related_entry_id
_cod_related_entry_database
_cod_related_entry_code
1 ChemSpider 21185222
